data_7007288
loop_
_publ_author_name
'Haukka, Matti'
'Jakonen, Minna'
'Nivaj\"arvi, Taina'
'Kallinen, Mirja'

_publ_section_title
;
 The subtle effects of iron-containing metal surfaces on the reductive
 carbonylation of RuCl3.
;
_journal_issue 26
_journal_name_full 'Dalton transactions (Cambridge, England : 2003)'
_journal_page_first 3212
_journal_page_last 3220
_journal_paper_doi 10.1039/b602834a
_journal_year 2006
_chemical_formula_moiety 'C3 H2 Cl2 O4 Ru'
_chemical_formula_sum 'C3 H2 Cl2 O4 Ru'
_chemical_formula_weight 274.02
_chemical_name_systematic
;
?
;
_space_group_IT_number 14
_symmetry_cell_setting monoclinic
_symmetry_space_group_name_Hall '-P 2yn'
_symmetry_space_group_name_H-M 'P 1 21/n 1'
_atom_sites_solution_hydrogens geom
_atom_sites_solution_primary direct
_atom_sites_solution_secondary difmap
_audit_creation_method SHELXL-97
_cell_angle_alpha 90.00
_cell_angle_beta 97.922(3)
_cell_angle_gamma 90.00
_cell_formula_units_Z 4
_cell_length_a 6.2164(3)
_cell_length_b 10.2373(5)
_cell_length_c 11.7124(5)
_cell_measurement_reflns_used 1603
_cell_measurement_temperature 120(2)
_cell_measurement_theta_max 27.48
_cell_measurement_theta_min 2.91
_cell_volume 738.25(6)
_computing_cell_refinement 'Denzo/Scalepack (Otwinowski & Minor, 1997)'
_computing_data_collection 'Collect (Nonius BV, 1997-2000)'
_computing_data_reduction 'Denzo/Scalepack (Otwinowski & Minor, 1997)'
_computing_molecular_graphics 'Diamond v.3.0e (Crystal Impact GbR, 2005)'
_computing_publication_material 'SHELXL-97 (Sheldrick, 1997)'
_computing_structure_refinement 'SHELXL-97 (Sheldrick, 1997)'
_computing_structure_solution 'SHELXS-97 (Sheldrick, 1997)'
_diffrn_ambient_temperature 120(2)
_diffrn_detector_area_resol_mean 9
_diffrn_measured_fraction_theta_full 0.993
_diffrn_measured_fraction_theta_max 0.993
_diffrn_measurement_device '95mm CCD camera on \k-goniostat'
_diffrn_measurement_device_type 'Nonius KappaCCD'
_diffrn_measurement_method '\f scans and \w scans with \k offset'
_diffrn_radiation_monochromator 'horizontally mounted graphite crystal'
_diffrn_radiation_source 'fine-focus sealed tube'
_diffrn_radiation_type MoK\a
_diffrn_radiation_wavelength 0.71073
_diffrn_reflns_av_R_equivalents 0.0352
_diffrn_reflns_av_sigmaI/netI 0.0359
_diffrn_reflns_limit_h_max 8
_diffrn_reflns_limit_h_min -8
_diffrn_reflns_limit_k_max 11
_diffrn_reflns_limit_k_min -13
_diffrn_reflns_limit_l_max 15
_diffrn_reflns_limit_l_min -15
_diffrn_reflns_number 6605
_diffrn_reflns_theta_full 27.48
_diffrn_reflns_theta_max 27.48
_diffrn_reflns_theta_min 3.51
_exptl_absorpt_coefficient_mu 2.797
_exptl_absorpt_correction_T_max 0.7153
_exptl_absorpt_correction_T_min 0.5321
_exptl_absorpt_correction_type multi-scan
_exptl_absorpt_process_details 'Xprep in Shelxtl v.6.14-1 (Sheldrick, 2005)'
_exptl_crystal_colour block
_exptl_crystal_density_diffrn 2.465
_exptl_crystal_density_method 'not measured'
_exptl_crystal_description colorless
_exptl_crystal_F_000 520
_exptl_crystal_size_max 0.24
_exptl_crystal_size_mid 0.15
_exptl_crystal_size_min 0.12
_refine_diff_density_max 0.573
_refine_diff_density_min -0.811
_refine_diff_density_rms 0.114
_refine_ls_extinction_method none
_refine_ls_goodness_of_fit_ref 1.041
_refine_ls_hydrogen_treatment constr
_refine_ls_matrix_type full
_refine_ls_number_parameters 91
_refine_ls_number_reflns 1677
_refine_ls_number_restraints 2
_refine_ls_restrained_S_all 1.041
_refine_ls_R_factor_all 0.0278
_refine_ls_R_factor_gt 0.0219
_refine_ls_shift/su_max 0.003
_refine_ls_shift/su_mean 0.000
_refine_ls_structure_factor_coef Fsqd
_refine_ls_weighting_details 'calc w=1/[\s^2^(Fo^2^)+(0.0199P)^2^+0.0596P] where P=(Fo^2^+2Fc^2^)/3'
_refine_ls_weighting_scheme calc
_refine_ls_wR_factor_gt 0.0436
_refine_ls_wR_factor_ref 0.0456
_reflns_number_gt 1480
_reflns_number_total 1677
_reflns_threshold_expression >2sigma(I)
_cod_data_source_file b602834a.txt
_cod_data_source_block compound_3
_cod_original_sg_symbol_H-M 'P 21/n'
_cod_database_code 7007288

loop_
_symmetry_equiv_pos_as_xyz
'x, y, z'
'-x+1/2, y+1/2, -z+1/2'
'-x, -y, -z'
'x-1/2, -y-1/2, z-1/2'

loop_
_atom_site_label
_atom_site_type_symbol
_atom_site_fract_x
_atom_site_fract_y
_atom_site_fract_z
_atom_site_U_iso_or_equiv
_atom_site_adp_type
_atom_site_occupancy
_atom_site_symmetry_multiplicity
_atom_site_calc_flag
_atom_site_refinement_flags
_atom_site_disorder_assembly
_atom_site_disorder_group
Ru1 Ru 0.14635(3) 0.279065(17) 0.611068(14) 0.01154(8) Uani 1 1 d . . .
Cl1 Cl -0.20271(9) 0.27774(5) 0.49264(5) 0.01688(13) Uani 1 1 d . . .
Cl2 Cl 0.03739(8) 0.46036(5) 0.72033(4) 0.01568(13) Uani 1 1 d . . .
O1 O 0.5858(3) 0.28425(15) 0.76217(14) 0.0203(4) Uani 1 1 d . . .
O2 O 0.2734(3) 0.05102(16) 0.46735(14) 0.0257(4) Uani 1 1 d . . .
O3 O -0.0373(2) 0.09119(16) 0.77118(13) 0.0197(4) Uani 1 1 d . . .
O4 O 0.25183(10) 0.419006(13) 0.49452(3) 0.0158(3) Uani 1 1 d D . .
H4A H 0.2590 0.4934 0.5188 0.024 Uiso 1 1 d D . .
H4B H 0.1650 0.4270 0.4283 0.024 Uiso 1 1 d D . .
C1 C 0.4244(4) 0.2825(2) 0.7055(2) 0.0153(5) Uani 1 1 d . . .
C2 C 0.2305(3) 0.1365(2) 0.52060(18) 0.0173(5) Uani 1 1 d . . .
C3 C 0.0367(3) 0.1604(2) 0.71259(19) 0.0145(5) Uani 1 1 d . . .

loop_
_atom_site_aniso_label
_atom_site_aniso_U_11
_atom_site_aniso_U_22
_atom_site_aniso_U_33
_atom_site_aniso_U_23
_atom_site_aniso_U_13
_atom_site_aniso_U_12
Ru1 0.01293(11) 0.00927(12) 0.01221(11) 0.00089(6) 0.00097(7) 0.00114(7)
Cl1 0.0168(3) 0.0151(3) 0.0174(3) 0.0008(2) -0.0025(2) -0.0002(2)
Cl2 0.0179(3) 0.0125(3) 0.0167(3) -0.0015(2) 0.0028(2) 0.0013(2)
O1 0.0166(9) 0.0201(10) 0.0231(9) 0.0012(7) -0.0011(7) -0.0004(7)
O2 0.0361(10) 0.0178(10) 0.0232(9) -0.0038(7) 0.0047(7) 0.0074(8)
O3 0.0177(8) 0.0195(9) 0.0224(8) 0.0052(7) 0.0040(7) -0.0021(7)
O4 0.0187(8) 0.0140(8) 0.0146(7) 0.0023(6) 0.0018(6) 0.0011(7)
C1 0.0224(13) 0.0084(12) 0.0172(12) -0.0001(9) 0.0100(10) 0.0009(9)
C2 0.0170(11) 0.0179(13) 0.0159(12) 0.0055(10) -0.0014(9) -0.0002(10)
C3 0.0117(11) 0.0140(12) 0.0164(11) -0.0045(10) -0.0035(9) 0.0030(9)

loop_
_atom_type_symbol
_atom_type_description
_atom_type_scat_dispersion_real
_atom_type_scat_dispersion_imag
_atom_type_scat_source
C C 0.0033 0.0016 'International Tables Vol C Tables 4.2.6.8 and 6.1.1.4'
H H 0.0000 0.0000 'International Tables Vol C Tables 4.2.6.8 and 6.1.1.4'
O O 0.0106 0.0060 'International Tables Vol C Tables 4.2.6.8 and 6.1.1.4'
Cl Cl 0.1484 0.1585 'International Tables Vol C Tables 4.2.6.8 and 6.1.1.4'
Ru Ru -1.2594 0.8363 'International Tables Vol C Tables 4.2.6.8 and 6.1.1.4'

loop_
_geom_angle_atom_site_label_1
_geom_angle_atom_site_label_2
_geom_angle_atom_site_label_3
_geom_angle
_geom_angle_site_symmetry_1
_geom_angle_site_symmetry_3
_geom_angle_publ_flag
C3 Ru1 C2 90.47(10) . . ?
C3 Ru1 C1 91.35(9) . . ?
C2 Ru1 C1 92.27(9) . . ?
C3 Ru1 O4 176.55(6) . . ?
C2 Ru1 O4 91.49(7) . . ?
C1 Ru1 O4 91.40(7) . . ?
C3 Ru1 Cl2 90.49(7) . . ?
C2 Ru1 Cl2 178.64(6) . . ?
C1 Ru1 Cl2 88.66(6) . . ?
O4 Ru1 Cl2 87.498(18) . . ?
C3 Ru1 Cl1 89.09(6) . . ?
C2 Ru1 Cl1 88.30(6) . . ?
C1 Ru1 Cl1 179.28(6) . . ?
O4 Ru1 Cl1 88.132(18) . . ?
Cl2 Ru1 Cl1 90.766(18) . . ?
Ru1 O4 H4A 114.2 . . ?
Ru1 O4 H4B 114.6 . . ?
H4A O4 H4B 102.6 . . ?
O1 C1 Ru1 179.0(2) . . ?
O2 C2 Ru1 177.7(2) . . ?
O3 C3 Ru1 177.10(18) . . ?

loop_
_geom_bond_atom_site_label_1
_geom_bond_atom_site_label_2
_geom_bond_distance
_geom_bond_site_symmetry_2
_geom_bond_publ_flag
Ru1 C3 1.891(2) . ?
Ru1 C2 1.918(2) . ?
Ru1 C1 1.919(2) . ?
Ru1 O4 2.1430(6) . ?
Ru1 Cl2 2.4041(5) . ?
Ru1 Cl1 2.4089(6) . ?
O1 C1 1.125(3) . ?
O2 C2 1.128(3) . ?
O3 C3 1.128(3) . ?
O4 H4A 0.8120 . ?
O4 H4B 0.8860 . ?

loop_
_geom_hbond_atom_site_label_D
_geom_hbond_atom_site_label_H
_geom_hbond_atom_site_label_A
_geom_hbond_distance_DH
_geom_hbond_distance_HA
_geom_hbond_distance_DA
_geom_hbond_angle_DHA
_geom_hbond_site_symmetry_A
O4 H4A Cl1 0.81 2.37 3.1251(6) 155.0 3_566
O4 H4B Cl2 0.89 2.31 3.1373(5) 155.3 3_566
